data_4066876
loop_
_publ_author_name
'Bola\~no, Tamara'
'Buil, Mar\'ia L.'
'Esteruelas, Miguel A.'
'Izquierdo, Susana'
'Lalrempuia, Ralte'
'Oliv\'an, Montserrat'
'O\~nate, Enrique'

_publ_section_title
;
 C&#x2212;C Bond Activation of the NHC Ligand of an Osmium&#x2212;Amido
 Complex
;
_journal_issue 20
_journal_name_full Organometallics
_journal_page_first 4517
_journal_paper_doi 10.1021/om100684a
_journal_volume 29
_journal_year 2010
_chemical_formula_moiety 'C34 H46 N3 Os x B F4 x C H2 Cl2'
_chemical_formula_sum 'C35 H48 B Cl2 F4 N3 Os'
_chemical_formula_weight 858.67
_chemical_name_systematic
; 
 ? 
;
_space_group_IT_number 14
_symmetry_cell_setting monoclinic
_symmetry_space_group_name_Hall '-P 2ybc'
_symmetry_space_group_name_H-M 'P 1 21/c 1'
_atom_sites_solution_hydrogens geom
_atom_sites_solution_primary direct
_atom_sites_solution_secondary difmap
_audit_creation_method SHELXL-97
_cell_angle_alpha 90.00
_cell_angle_beta 101.2130(10)
_cell_angle_gamma 90.00
_cell_formula_units_Z 4
_cell_length_a 12.6290(11)
_cell_length_b 12.2917(11)
_cell_length_c 23.440(2)
_cell_measurement_reflns_used 7842
_cell_measurement_temperature 100(2)
_cell_measurement_theta_max 24
_cell_measurement_theta_min 2.3
_cell_volume 3569.2(5)
_computing_cell_refinement 'SAINT+ v. 7.56a (Bruker AXS, 2008)'
_computing_data_collection 'apex2 v. 4.0 (Bruker AXS, 2008)'
_computing_data_reduction 'SAINT+ v. 7.56a (Bruker AXS, 2008)'
_computing_molecular_graphics 'XP, SHELXTL v. 6.14 (Bruker, 2000)'
_computing_publication_material 'XCIF, SHELXTL v. 6.14 (Bruker, 2000)'
_computing_structure_refinement 'SHELXL-97 (Sheldrick, 1997)'
_computing_structure_solution 'SHELXS-97 (Sheldrick, 1990)'
_diffrn_ambient_temperature 100(2)
_diffrn_detector_area_resol_mean 8.26
_diffrn_measured_fraction_theta_full 0.968
_diffrn_measured_fraction_theta_max 0.921
_diffrn_measurement_device_type 'Bruker SMART APEX CCD system'
_diffrn_measurement_method '\w rotations with narrow frames'
_diffrn_radiation_monochromator graphite
_diffrn_radiation_source 'normal-focus sealed tube'
_diffrn_radiation_type MoK\a
_diffrn_radiation_wavelength 0.71073
_diffrn_reflns_av_R_equivalents 0.0688
_diffrn_reflns_av_sigmaI/netI 0.0576
_diffrn_reflns_limit_h_max 17
_diffrn_reflns_limit_h_min -16
_diffrn_reflns_limit_k_max 16
_diffrn_reflns_limit_k_min -16
_diffrn_reflns_limit_l_max 31
_diffrn_reflns_limit_l_min -31
_diffrn_reflns_number 40471
_diffrn_reflns_theta_full 27.50
_diffrn_reflns_theta_max 28.71
_diffrn_reflns_theta_min 1.64
_diffrn_standards_decay_% 'no decay'
_exptl_absorpt_coefficient_mu 3.772
_exptl_absorpt_correction_T_max 0.746
_exptl_absorpt_correction_T_min 0.484
_exptl_absorpt_correction_type multi-scan
_exptl_absorpt_process_details
;
Absorption correction performed with SADABS program. This is based on the
method of Blessing: Blessing, R. H., Acta Crystallogr., Sect. A 1995, 51, 33.

SADABS: Area-Detector Absorption Correction. Bruker-AXS
v. 2008.1 (2008) 
;
_exptl_crystal_colour yellow
_exptl_crystal_density_diffrn 1.598
_exptl_crystal_density_method 'not measured'
_exptl_crystal_description 'irregular block'
_exptl_crystal_F_000 1720
_exptl_crystal_size_max 0.14
_exptl_crystal_size_mid 0.04
_exptl_crystal_size_min 0.04
_refine_diff_density_max 1.507
_refine_diff_density_min -1.252
_refine_diff_density_rms 0.150
_refine_ls_extinction_method none
_refine_ls_goodness_of_fit_ref 1.025
_refine_ls_hydrogen_treatment mixed
_refine_ls_matrix_type full
_refine_ls_number_parameters 434
_refine_ls_number_reflns 8498
_refine_ls_number_restraints 3
_refine_ls_restrained_S_all 1.025
_refine_ls_R_factor_all 0.0609
_refine_ls_R_factor_gt 0.0385
_refine_ls_shift/su_max 0.002
_refine_ls_shift/su_mean 0.000
_refine_ls_structure_factor_coef Fsqd
_refine_ls_weighting_details 'calc w=1/[\s^2^(Fo^2^)+(0.0409P)^2^+8.3096P] where P=(Fo^2^+2Fc^2^)/3'
_refine_ls_weighting_scheme calc
_refine_ls_wR_factor_gt 0.0874
_refine_ls_wR_factor_ref 0.1001
_reflns_number_gt 6525
_reflns_number_total 8498
_reflns_threshold_expression >2sigma(I)
_cod_data_source_file om100684a_si_001.cif
_cod_data_source_block enrique17as-nh3
_cod_original_cell_volume 3569.1(5)
_cod_original_sg_symbol_H-M P21/c
_cod_database_code 4066876

loop_
_symmetry_equiv_pos_as_xyz
'x, y, z'
'-x, y+1/2, -z+1/2'
'-x, -y, -z'
'x, -y-1/2, z-1/2'

loop_
_atom_site_label
_atom_site_type_symbol
_atom_site_fract_x
_atom_site_fract_y
_atom_site_fract_z
_atom_site_U_iso_or_equiv
_atom_site_adp_type
_atom_site_occupancy
_atom_site_symmetry_multiplicity
_atom_site_calc_flag
_atom_site_refinement_flags
Os Os 0.733727(16) 0.867686(15) 0.864334(8) 0.02057(7) Uani 1 1 d .
Cl1 Cl 0.92513(18) 0.26174(19) 0.87269(11) 0.0712(6) Uani 1 1 d .
Cl2 Cl 0.90857(19) 0.22385(17) 0.74735(11) 0.0727(6) Uani 1 1 d .
F1 F 0.5294(3) 0.8196(3) 0.68339(17) 0.0434(9) Uani 1 1 d .
F2 F 0.3933(4) 0.7933(3) 0.73159(18) 0.0578(11) Uani 1 1 d .
F3 F 0.4752(4) 0.6480(3) 0.6964(2) 0.0727(16) Uani 1 1 d .
F4 F 0.3678(3) 0.7614(3) 0.63445(15) 0.0417(9) Uani 1 1 d .
N3 N 0.7149(4) 0.6660(3) 0.79512(18) 0.0226(9) Uani 1 1 d .
N4 N 0.6530(3) 0.6265(3) 0.87242(18) 0.0221(8) Uani 1 1 d .
N5 N 0.5887(4) 0.9173(4) 0.8057(2) 0.0272(10) Uani 1 1 d D
H1A H 0.529(3) 0.892(5) 0.807(3) 0.033 Uiso 1 1 d D
H1B H 0.586(5) 0.898(5) 0.7717(16) 0.033 Uiso 1 1 d D
H1C H 0.577(5) 0.983(3) 0.805(3) 0.033 Uiso 1 1 d D
B1 B 0.4412(6) 0.7545(5) 0.6867(3) 0.0363(16) Uani 1 1 d .
C1 C 0.6941(4) 0.7105(4) 0.8454(2) 0.0217(10) Uani 1 1 d .
C2 C 0.6882(5) 0.5558(4) 0.7919(2) 0.0278(11) Uani 1 1 d .
H2 H 0.6958 0.5068 0.7617 0.033 Uiso 1 1 calc R
C3 C 0.6492(5) 0.5324(4) 0.8401(2) 0.0274(11) Uani 1 1 d .
H3 H 0.6238 0.4635 0.8501 0.033 Uiso 1 1 calc R
C4 C 0.7615(4) 0.7392(4) 0.7585(2) 0.0225(10) Uani 1 1 d .
C5 C 0.7831(4) 0.8412(4) 0.7862(2) 0.0242(11) Uani 1 1 d .
C6 C 0.8257(4) 0.9210(4) 0.7549(2) 0.0272(11) Uani 1 1 d .
H6 H 0.8408 0.9910 0.7716 0.033 Uiso 1 1 calc R
C7 C 0.8465(5) 0.9007(5) 0.7001(2) 0.0303(12) Uani 1 1 d .
H7 H 0.8766 0.9564 0.6801 0.036 Uiso 1 1 calc R
C8 C 0.8238(5) 0.8002(4) 0.6743(2) 0.0299(12) Uani 1 1 d .
H8 H 0.8379 0.7878 0.6364 0.036 Uiso 1 1 calc R
C9 C 0.7803(4) 0.7161(4) 0.7031(2) 0.0249(11) Uani 1 1 d .
C10 C 0.7567(5) 0.6062(4) 0.6733(2) 0.0290(12) Uani 1 1 d .
H10 H 0.6912 0.5755 0.6854 0.035 Uiso 1 1 calc R
C11 C 0.8506(5) 0.5279(5) 0.6942(3) 0.0387(14) Uani 1 1 d .
H11A H 0.9129 0.5496 0.6776 0.058 Uiso 1 1 calc R
H11B H 0.8288 0.4538 0.6816 0.058 Uiso 1 1 calc R
H11C H 0.8701 0.5302 0.7368 0.058 Uiso 1 1 calc R
C12 C 0.7333(6) 0.6129(5) 0.6067(3) 0.0458(16) Uani 1 1 d .
H12A H 0.7988 0.6353 0.5933 0.069 Uiso 1 1 calc R
H12B H 0.6759 0.6662 0.5938 0.069 Uiso 1 1 calc R
H12C H 0.7101 0.5414 0.5904 0.069 Uiso 1 1 calc R
C13 C 0.6138(4) 0.6346(4) 0.9262(2) 0.0241(10) Uani 1 1 d .
C14 C 0.6787(4) 0.5956(4) 0.9777(2) 0.0248(11) Uani 1 1 d .
C15 C 0.7872(5) 0.5403(4) 0.9788(2) 0.0291(12) Uani 1 1 d .
H15 H 0.8148 0.5631 0.9435 0.035 Uiso 1 1 calc R
C16 C 0.8728(5) 0.5701(5) 1.0333(3) 0.0354(13) Uani 1 1 d .
H16A H 0.8759 0.6494 1.0380 0.053 Uiso 1 1 calc R
H16B H 0.9436 0.5430 1.0286 0.053 Uiso 1 1 calc R
H16C H 0.8531 0.5369 1.0678 0.053 Uiso 1 1 calc R
C17 C 0.7727(5) 0.4154(5) 0.9772(3) 0.0362(13) Uani 1 1 d .
H17A H 0.7522 0.3909 1.0133 0.054 Uiso 1 1 calc R
H17B H 0.8407 0.3807 0.9731 0.054 Uiso 1 1 calc R
H17C H 0.7160 0.3954 0.9440 0.054 Uiso 1 1 calc R
C18 C 0.6386(4) 0.6076(4) 1.0287(2) 0.0282(11) Uani 1 1 d .
H18 H 0.6810 0.5832 1.0644 0.034 Uiso 1 1 calc R
C19 C 0.5391(5) 0.6539(4) 1.0287(2) 0.0329(13) Uani 1 1 d .
H19 H 0.5139 0.6616 1.0641 0.039 Uiso 1 1 calc R
C20 C 0.4759(5) 0.6893(4) 0.9768(3) 0.0303(12) Uani 1 1 d .
H20 H 0.4078 0.7218 0.9773 0.036 Uiso 1 1 calc R
C21 C 0.5103(5) 0.6779(4) 0.9241(2) 0.0280(11) Uani 1 1 d .
C22 C 0.4364(5) 0.7061(4) 0.8668(2) 0.0304(12) Uani 1 1 d .
H22 H 0.4828 0.7192 0.8375 0.036 Uiso 1 1 calc R
C23 C 0.3683(5) 0.8080(5) 0.8693(3) 0.0407(15) Uani 1 1 d .
H23A H 0.3180 0.7955 0.8956 0.061 Uiso 1 1 calc R
H23B H 0.3276 0.8247 0.8303 0.061 Uiso 1 1 calc R
H23C H 0.4157 0.8693 0.8836 0.061 Uiso 1 1 calc R
C24 C 0.3624(5) 0.6081(5) 0.8457(3) 0.0453(16) Uani 1 1 d .
H24A H 0.4066 0.5427 0.8453 0.068 Uiso 1 1 calc R
H24B H 0.3219 0.6225 0.8064 0.068 Uiso 1 1 calc R
H24C H 0.3120 0.5970 0.8721 0.068 Uiso 1 1 calc R
C25 C 0.8964(4) 0.8817(4) 0.9165(2) 0.0252(11) Uani 1 1 d .
C26 C 1.0018(4) 0.8349(5) 0.9058(2) 0.0304(12) Uani 1 1 d .
H26 H 1.0154 0.8671 0.8687 0.036 Uiso 1 1 calc R
C27 C 1.0935(5) 0.8722(6) 0.9547(3) 0.0462(16) Uani 1 1 d .
H27A H 1.0940 0.9518 0.9568 0.069 Uiso 1 1 calc R
H27B H 1.1627 0.8465 0.9468 0.069 Uiso 1 1 calc R
H27C H 1.0824 0.8420 0.9918 0.069 Uiso 1 1 calc R
C28 C 1.0005(5) 0.7115(5) 0.8986(3) 0.0388(14) Uani 1 1 d .
H28A H 0.9960 0.6770 0.9357 0.058 Uiso 1 1 calc R
H28B H 1.0669 0.6881 0.8864 0.058 Uiso 1 1 calc R
H28C H 0.9379 0.6902 0.8691 0.058 Uiso 1 1 calc R
C29 C 0.8285(4) 0.8264(4) 0.9490(2) 0.0268(11) Uani 1 1 d .
H29 H 0.8478 0.7553 0.9632 0.032 Uiso 1 1 calc R
C30 C 0.7320(5) 0.8748(4) 0.9609(2) 0.0285(11) Uani 1 1 d .
H30 H 0.6908 0.8377 0.9846 0.034 Uiso 1 1 calc R
C31 C 0.6982(5) 0.9768(4) 0.9375(2) 0.0270(11) Uani 1 1 d .
C32 C 0.5939(5) 1.0266(5) 0.9463(3) 0.0389(14) Uani 1 1 d .
H32A H 0.5472 0.9696 0.9572 0.058 Uiso 1 1 calc R
H32B H 0.5576 1.0613 0.9101 0.058 Uiso 1 1 calc R
H32C H 0.6088 1.0811 0.9773 0.058 Uiso 1 1 calc R
C33 C 0.7660(4) 1.0340(4) 0.9048(2) 0.0282(12) Uani 1 1 d .
H33 H 0.7448 1.1037 0.8891 0.034 Uiso 1 1 calc R
C34 C 0.8623(4) 0.9884(4) 0.8957(2) 0.0250(11) Uani 1 1 d .
H34 H 0.9067 1.0291 0.8751 0.030 Uiso 1 1 calc R
C35 C 0.8765(10) 0.3084(10) 0.8042(5) 0.108(4) Uani 1 1 d .
H35A H 0.9059 0.3821 0.8004 0.129 Uiso 1 1 calc R
H35B H 0.7970 0.3150 0.7987 0.129 Uiso 1 1 calc R

loop_
_atom_site_aniso_label
_atom_site_aniso_U_11
_atom_site_aniso_U_22
_atom_site_aniso_U_33
_atom_site_aniso_U_23
_atom_site_aniso_U_13
_atom_site_aniso_U_12
Os 0.02806(11) 0.01888(10) 0.01607(10) 0.00015(8) 0.00755(7) -0.00082(8)
Cl1 0.0602(12) 0.0741(14) 0.0844(16) -0.0059(12) 0.0264(11) -0.0169(11)
Cl2 0.0693(13) 0.0596(12) 0.0790(15) -0.0016(11) -0.0111(12) -0.0022(10)
F1 0.044(2) 0.0399(19) 0.046(2) -0.0048(16) 0.0068(17) -0.0046(16)
F2 0.072(3) 0.066(3) 0.040(2) -0.001(2) 0.021(2) -0.019(2)
F3 0.093(3) 0.025(2) 0.080(3) 0.0108(19) -0.035(3) 0.002(2)
F4 0.051(2) 0.0328(18) 0.035(2) 0.0013(15) -0.0063(17) -0.0006(16)
N3 0.031(2) 0.019(2) 0.018(2) 0.0012(16) 0.0052(17) 0.0005(17)
N4 0.028(2) 0.019(2) 0.022(2) 0.0008(16) 0.0103(17) -0.0036(17)
N5 0.034(3) 0.023(2) 0.025(2) 0.0002(19) 0.007(2) 0.003(2)
B1 0.047(4) 0.024(3) 0.032(4) 0.000(3) -0.004(3) -0.003(3)
C1 0.024(2) 0.024(2) 0.018(2) 0.0063(19) 0.0058(19) 0.005(2)
C2 0.042(3) 0.021(3) 0.021(3) -0.002(2) 0.008(2) 0.001(2)
C3 0.041(3) 0.018(2) 0.024(3) 0.001(2) 0.008(2) 0.001(2)
C4 0.030(3) 0.021(2) 0.017(2) 0.0051(18) 0.007(2) 0.006(2)
C5 0.029(3) 0.027(3) 0.018(2) 0.0013(19) 0.008(2) 0.001(2)
C6 0.036(3) 0.023(3) 0.024(3) 0.002(2) 0.009(2) -0.003(2)
C7 0.038(3) 0.030(3) 0.026(3) 0.006(2) 0.014(2) -0.001(2)
C8 0.038(3) 0.035(3) 0.018(3) 0.003(2) 0.010(2) 0.004(2)
C9 0.032(3) 0.026(3) 0.017(2) 0.0019(19) 0.006(2) 0.002(2)
C10 0.041(3) 0.033(3) 0.015(2) -0.001(2) 0.010(2) 0.001(2)
C11 0.038(3) 0.036(3) 0.046(4) -0.006(3) 0.017(3) 0.004(3)
C12 0.074(5) 0.042(4) 0.023(3) -0.002(3) 0.015(3) -0.008(3)
C13 0.037(3) 0.019(2) 0.018(2) -0.0006(19) 0.011(2) -0.007(2)
C14 0.035(3) 0.018(2) 0.023(3) 0.0017(19) 0.008(2) -0.003(2)
C15 0.035(3) 0.030(3) 0.023(3) 0.004(2) 0.009(2) -0.001(2)
C16 0.038(3) 0.041(3) 0.029(3) 0.001(2) 0.010(2) -0.002(3)
C17 0.041(3) 0.035(3) 0.032(3) 0.004(2) 0.007(3) 0.004(3)
C18 0.035(3) 0.031(3) 0.020(3) 0.002(2) 0.007(2) -0.003(2)
C19 0.048(3) 0.032(3) 0.024(3) 0.000(2) 0.020(2) -0.005(2)
C20 0.034(3) 0.027(3) 0.033(3) -0.003(2) 0.014(2) -0.006(2)
C21 0.038(3) 0.021(2) 0.026(3) 0.002(2) 0.009(2) -0.005(2)
C22 0.031(3) 0.034(3) 0.027(3) 0.008(2) 0.008(2) -0.003(2)
C23 0.042(4) 0.041(4) 0.039(4) 0.002(3) 0.010(3) 0.008(3)
C24 0.045(4) 0.042(4) 0.044(4) 0.010(3) -0.004(3) -0.010(3)
C25 0.031(3) 0.025(3) 0.020(2) -0.002(2) 0.004(2) -0.004(2)
C26 0.028(3) 0.036(3) 0.027(3) 0.005(2) 0.006(2) 0.003(2)
C27 0.029(3) 0.055(4) 0.051(4) -0.008(3) -0.001(3) -0.001(3)
C28 0.037(3) 0.039(3) 0.040(4) -0.002(3) 0.008(3) 0.009(3)
C29 0.034(3) 0.026(3) 0.019(3) -0.002(2) 0.002(2) -0.001(2)
C30 0.039(3) 0.031(3) 0.017(2) -0.005(2) 0.010(2) -0.009(2)
C31 0.036(3) 0.028(3) 0.019(3) -0.006(2) 0.010(2) -0.003(2)
C32 0.044(4) 0.033(3) 0.044(4) -0.009(3) 0.020(3) -0.003(3)
C33 0.037(3) 0.022(3) 0.024(3) -0.006(2) 0.004(2) 0.000(2)
C34 0.033(3) 0.025(3) 0.019(2) -0.0036(19) 0.007(2) -0.004(2)
C35 0.106(9) 0.111(9) 0.109(10) 0.032(7) 0.029(7) 0.058(7)

loop_
_atom_type_symbol
_atom_type_description
_atom_type_scat_dispersion_real
_atom_type_scat_dispersion_imag
_atom_type_scat_source
C C 0.0033 0.0016 'International Tables Vol C Tables 4.2.6.8 and 6.1.1.4'
H H 0.0000 0.0000 'International Tables Vol C Tables 4.2.6.8 and 6.1.1.4'
B B 0.0013 0.0007 'International Tables Vol C Tables 4.2.6.8 and 6.1.1.4'
N N 0.0061 0.0033 'International Tables Vol C Tables 4.2.6.8 and 6.1.1.4'
F F 0.0171 0.0103 'International Tables Vol C Tables 4.2.6.8 and 6.1.1.4'
Os Os -1.2165 7.6030 'International Tables Vol C Tables 4.2.6.8 and 6.1.1.4'
Cl Cl 0.1484 0.1585 'International Tables Vol C Tables 4.2.6.8 and 6.1.1.4'
O O 0.0106 0.0060 'International Tables Vol C Tables 4.2.6.8 and 6.1.1.4'

loop_
_geom_angle_atom_site_label_1
_geom_angle_atom_site_label_2
_geom_angle_atom_site_label_3
_geom_angle
C1 Os C5 76.1(2)
C1 Os N5 89.24(19)
C5 Os N5 81.1(2)
C1 Os C29 92.66(19)
C5 Os C29 124.4(2)
N5 Os C29 154.1(2)
C1 Os C25 111.32(19)
C5 Os C25 95.5(2)
N5 Os C25 157.82(19)
C29 Os C25 38.3(2)
C1 Os C34 147.8(2)
C5 Os C34 94.1(2)
N5 Os C34 119.96(18)
C29 Os C34 67.4(2)
C25 Os C34 38.09(19)
C1 Os C33 166.9(2)
C5 Os C33 116.9(2)
N5 Os C33 94.21(19)
C29 Os C33 78.8(2)
C25 Os C33 67.66(19)
C34 Os C33 36.3(2)
C1 Os C30 101.91(19)
C5 Os C30 161.9(2)
N5 Os C30 117.0(2)
C29 Os C30 37.5(2)
C25 Os C30 68.2(2)
C34 Os C30 78.02(19)
C33 Os C30 65.3(2)
C1 Os C31 130.4(2)
C5 Os C31 153.0(2)
N5 Os C31 92.62(19)
C29 Os C31 66.8(2)
C25 Os C31 80.5(2)
C34 Os C31 66.3(2)
C33 Os C31 36.9(2)
C30 Os C31 35.80(19)
C1 N3 C2 110.4(4)
C1 N3 C4 115.4(4)
C2 N3 C4 134.1(5)
C1 N4 C3 110.8(4)
C1 N4 C13 125.3(4)
C3 N4 C13 123.8(4)
Os N5 H1A 122(4)
Os N5 H1B 114(4)
H1A N5 H1B 94(6)
Os N5 H1C 115(4)
H1A N5 H1C 102(6)
H1B N5 H1C 107(6)
F3 B1 F1 109.1(6)
F3 B1 F4 109.6(5)
F1 B1 F4 108.7(5)
F3 B1 F2 111.6(6)
F1 B1 F2 108.4(5)
F4 B1 F2 109.4(6)
N4 C1 N3 104.5(4)
N4 C1 Os 136.0(4)
N3 C1 Os 119.4(4)
C3 C2 N3 106.7(5)
C3 C2 H2 126.7
N3 C2 H2 126.7
C2 C3 N4 107.6(5)
C2 C3 H3 126.2
N4 C3 H3 126.2
C9 C4 C5 123.8(5)
C9 C4 N3 126.1(5)
C5 C4 N3 110.2(4)
C6 C5 C4 116.2(5)
C6 C5 Os 124.6(4)
C4 C5 Os 118.7(4)
C7 C6 C5 121.6(5)
C7 C6 H6 119.2
C5 C6 H6 119.2
C8 C7 C6 120.6(5)
C8 C7 H7 119.7
C6 C7 H7 119.7
C7 C8 C9 120.9(5)
C7 C8 H8 119.5
C9 C8 H8 119.5
C4 C9 C8 116.9(5)
C4 C9 C10 123.7(5)
C8 C9 C10 119.4(5)
C9 C10 C11 109.9(5)
C9 C10 C12 113.7(5)
C11 C10 C12 110.1(5)
C9 C10 H10 107.7
C11 C10 H10 107.7
C12 C10 H10 107.7
C10 C11 H11A 109.5
C10 C11 H11B 109.5
H11A C11 H11B 109.5
C10 C11 H11C 109.5
H11A C11 H11C 109.5
H11B C11 H11C 109.5
C10 C12 H12A 109.5
C10 C12 H12B 109.5
H12A C12 H12B 109.5
C10 C12 H12C 109.5
H12A C12 H12C 109.5
H12B C12 H12C 109.5
C21 C13 C14 123.0(5)
C21 C13 N4 118.1(4)
C14 C13 N4 118.9(5)
C18 C14 C13 116.8(5)
C18 C14 C15 120.5(5)
C13 C14 C15 122.7(5)
C14 C15 C17 109.9(5)
C14 C15 C16 112.9(5)
C17 C15 C16 108.4(5)
C14 C15 H15 108.5
C17 C15 H15 108.5
C16 C15 H15 108.5
C15 C16 H16A 109.5
C15 C16 H16B 109.5
H16A C16 H16B 109.5
C15 C16 H16C 109.5
H16A C16 H16C 109.5
H16B C16 H16C 109.5
C15 C17 H17A 109.5
C15 C17 H17B 109.5
H17A C17 H17B 109.5
C15 C17 H17C 109.5
H17A C17 H17C 109.5
H17B C17 H17C 109.5
C19 C18 C14 121.8(5)
C19 C18 H18 119.1
C14 C18 H18 119.1
C18 C19 C20 119.8(5)
C18 C19 H19 120.1
C20 C19 H19 120.1
C19 C20 C21 121.3(5)
C19 C20 H20 119.4
C21 C20 H20 119.4
C20 C21 C13 117.1(5)
C20 C21 C22 121.1(5)
C13 C21 C22 121.7(5)
C21 C22 C23 114.0(5)
C21 C22 C24 109.6(4)
C23 C22 C24 110.0(5)
C21 C22 H22 107.7
C23 C22 H22 107.7
C24 C22 H22 107.7
C22 C23 H23A 109.5
C22 C23 H23B 109.5
H23A C23 H23B 109.5
C22 C23 H23C 109.5
H23A C23 H23C 109.5
H23B C23 H23C 109.5
C22 C24 H24A 109.5
C22 C24 H24B 109.5
H24A C24 H24B 109.5
C22 C24 H24C 109.5
H24A C24 H24C 109.5
H24B C24 H24C 109.5
C29 C25 C34 116.4(5)
C29 C25 C26 123.1(5)
C34 C25 C26 120.4(5)
C29 C25 Os 70.3(3)
C34 C25 Os 72.2(3)
C26 C25 Os 129.7(4)
C25 C26 C28 113.9(5)
C25 C26 C27 108.8(5)
C28 C26 C27 111.7(5)
C25 C26 H26 107.4
C28 C26 H26 107.4
C27 C26 H26 107.4
C26 C27 H27A 109.5
C26 C27 H27B 109.5
H27A C27 H27B 109.5
C26 C27 H27C 109.5
H27A C27 H27C 109.5
H27B C27 H27C 109.5
C26 C28 H28A 109.5
C26 C28 H28B 109.5
H28A C28 H28B 109.5
C26 C28 H28C 109.5
H28A C28 H28C 109.5
H28B C28 H28C 109.5
C25 C29 C30 122.0(5)
C25 C29 Os 71.5(3)
C30 C29 Os 75.0(3)
C25 C29 H29 119.0
C30 C29 H29 119.0
Os C29 H29 126.4
C31 C30 C29 120.2(5)
C31 C30 Os 72.9(3)
C29 C30 Os 67.4(3)
C31 C30 H30 119.9
C29 C30 H30 119.9
Os C30 H30 132.8
C30 C31 C33 118.5(5)
C30 C31 C32 121.3(5)
C33 C31 C32 120.2(5)
C30 C31 Os 71.3(3)
C33 C31 Os 70.3(3)
C32 C31 Os 130.2(4)
C31 C32 H32A 109.5
C31 C32 H32B 109.5
H32A C32 H32B 109.5
C31 C32 H32C 109.5
H32A C32 H32C 109.5
H32B C32 H32C 109.5
C34 C33 C31 120.9(5)
C34 C33 Os 70.3(3)
C31 C33 Os 72.8(3)
C34 C33 H33 119.5
C31 C33 H33 119.5
Os C33 H33 129.9
C33 C34 C25 121.9(5)
C33 C34 Os 73.4(3)
C25 C34 Os 69.7(3)
C33 C34 H34 119.1
C25 C34 H34 119.1
Os C34 H34 130.6
Cl1 C35 Cl2 114.3(6)
Cl1 C35 H35A 108.7
Cl2 C35 H35A 108.7
Cl1 C35 H35B 108.7
Cl2 C35 H35B 108.7
H35A C35 H35B 107.6

loop_
_geom_bond_atom_site_label_1
_geom_bond_atom_site_label_2
_geom_bond_distance
Os C1 2.023(5)
Os C5 2.072(5)
Os N5 2.153(5)
Os C29 2.168(5)
Os C25 2.184(5)
Os C34 2.217(5)
Os C33 2.256(5)
Os C30 2.268(5)
Os C31 2.290(5)
Cl1 C35 1.703(11)
Cl2 C35 1.797(12)
F1 B1 1.387(8)
F2 B1 1.395(9)
F3 B1 1.382(7)
F4 B1 1.388(7)
N3 C1 1.369(6)
N3 C2 1.394(7)
N3 C4 1.445(6)
N4 C1 1.367(6)
N4 C3 1.378(6)
N4 C13 1.446(6)
N5 H1A 0.82(3)
N5 H1B 0.82(3)
N5 H1C 0.82(3)
C2 C3 1.348(8)
C2 H2 0.9500
C3 H3 0.9500
C4 C9 1.394(7)
C4 C5 1.414(7)
C5 C6 1.394(7)
C6 C7 1.382(8)
C6 H6 0.9500
C7 C8 1.381(8)
C7 H7 0.9500
C8 C9 1.405(7)
C8 H8 0.9500
C9 C10 1.523(7)
C10 C11 1.532(8)
C10 C12 1.534(8)
C10 H10 1.0000
C11 H11A 0.9800
C11 H11B 0.9800
C11 H11C 0.9800
C12 H12A 0.9800
C12 H12B 0.9800
C12 H12C 0.9800
C13 C21 1.403(8)
C13 C14 1.404(7)
C14 C18 1.394(7)
C14 C15 1.525(8)
C15 C17 1.546(8)
C15 C16 1.549(8)
C15 H15 1.0000
C16 H16A 0.9800
C16 H16B 0.9800
C16 H16C 0.9800
C17 H17A 0.9800
C17 H17B 0.9800
C17 H17C 0.9800
C18 C19 1.380(8)
C18 H18 0.9500
C19 C20 1.388(8)
C19 H19 0.9500
C20 C21 1.394(8)
C20 H20 0.9500
C21 C22 1.519(7)
C22 C23 1.527(8)
C22 C24 1.545(8)
C22 H22 1.0000
C23 H23A 0.9800
C23 H23B 0.9800
C23 H23C 0.9800
C24 H24A 0.9800
C24 H24B 0.9800
C24 H24C 0.9800
C25 C29 1.426(8)
C25 C34 1.437(7)
C25 C26 1.514(8)
C26 C28 1.525(8)
C26 C27 1.533(8)
C26 H26 1.0000
C27 H27A 0.9800
C27 H27B 0.9800
C27 H27C 0.9800
C28 H28A 0.9800
C28 H28B 0.9800
C28 H28C 0.9800
C29 C30 1.431(8)
C29 H29 0.9500
C30 C31 1.401(8)
C30 H30 0.9500
C31 C33 1.440(8)
C31 C32 1.503(8)
C32 H32A 0.9800
C32 H32B 0.9800
C32 H32C 0.9800
C33 C34 1.392(8)
C33 H33 0.9500
C34 H34 0.9500
C35 H35A 0.9900
C35 H35B 0.9900
